data_1544769
loop_
_publ_author_name
'Novina, J. J.'
'Vasuki, G.'
'Suresh, M.'
'Viswanathan, Vijayan'
'Velmurugan, Devadasan'

_publ_section_title
;
 Ethyl
 4-(furan-2-yl)-6-methyl-2-oxo-1,2,3,4-tetrahydropyrimidine-5-carboxylate:
 a triclinic polymorph
;
_journal_coeditor_code SU4105
_journal_issue 12
_journal_name_full IUCrData
_journal_page_first x161937
_journal_paper_doi 10.1107/S2414314616019374
_journal_volume 1
_journal_year 2016
_chemical_formula_iupac 'C12 H14 N2 O4'
_chemical_formula_moiety 'C12 H14 N2 O4'
_chemical_formula_sum 'C12 H14 N2 O4'
_chemical_formula_weight 250.25
_chemical_name_systematic
;
Ethyl 4-(furan-2-yl)-6-methyl-2-oxo-1,2,3,4-tetrahydropyrimidine-5-carboxylate
;
_space_group_IT_number 2
_symmetry_cell_setting triclinic
_symmetry_space_group_name_Hall '-P 1'
_symmetry_space_group_name_H-M 'P -1'
_atom_sites_solution_hydrogens geom
_atom_sites_solution_primary direct
_atom_sites_solution_secondary difmap
_audit_creation_method SHELXL-97
_cell_angle_alpha 106.833(2)
_cell_angle_beta 108.557(2)
_cell_angle_gamma 99.420(2)
_cell_formula_units_Z 2
_cell_length_a 7.4670(2)
_cell_length_b 8.8307(3)
_cell_length_c 10.5426(3)
_cell_measurement_reflns_used 2458
_cell_measurement_temperature 296(2)
_cell_measurement_theta_max 26.32
_cell_measurement_theta_min 2.19
_cell_volume 605.20(3)
_computing_cell_refinement
;
APEX2 and SAINT (Bruker, 2008)
;
_computing_data_collection
;
APEX2 (Bruker, 2008)
;
_computing_data_reduction
;
SAINT and XPREP (Bruker, 2008)
;
_computing_molecular_graphics
;
ORTEP-3 for Windows (Farrugia, 2012)
;
_computing_publication_material
;
PLATON (Spek, 2009)
;
_computing_structure_refinement
;
SHELXL97 (Sheldrick, 2008)
;
_computing_structure_solution
;
SIR92 (Altomare <i>et al.</i>,  1993)
;
_diffrn_ambient_temperature 296(2)
_diffrn_measured_fraction_theta_full 0.998
_diffrn_measured_fraction_theta_max 0.998
_diffrn_measurement_device_type 'Bruker Kappa APEXII CCD'
_diffrn_measurement_method '\w and \f scan'
_diffrn_radiation_monochromator graphite
_diffrn_radiation_source 'fine-focus sealed tube'
_diffrn_radiation_type MoK\a
_diffrn_radiation_wavelength 0.71073
_diffrn_reflns_av_R_equivalents 0.0217
_diffrn_reflns_av_sigmaI/netI 0.0160
_diffrn_reflns_limit_h_max 9
_diffrn_reflns_limit_h_min -9
_diffrn_reflns_limit_k_max 10
_diffrn_reflns_limit_k_min -10
_diffrn_reflns_limit_l_max 12
_diffrn_reflns_limit_l_min -13
_diffrn_reflns_number 9061
_diffrn_reflns_theta_full 26.32
_diffrn_reflns_theta_max 26.32
_diffrn_reflns_theta_min 2.19
_exptl_absorpt_coefficient_mu 0.104
_exptl_absorpt_correction_T_max 0.9866
_exptl_absorpt_correction_T_min 0.9804
_exptl_absorpt_correction_type multi-scan
_exptl_absorpt_process_details
;
(SADABS; Bruker, 2008)
;
_exptl_crystal_colour colourless
_exptl_crystal_density_diffrn 1.373
_exptl_crystal_density_method 'not measured'
_exptl_crystal_description block
_exptl_crystal_F_000 264
_exptl_crystal_size_max 0.19
_exptl_crystal_size_mid 0.16
_exptl_crystal_size_min 0.13
_refine_diff_density_max 0.309
_refine_diff_density_min -0.357
_refine_ls_extinction_coef 0.010(5)
_refine_ls_extinction_expression Fc^*^=kFc[1+0.001xFc^2^\l^3^/sin(2\q)]^-1/4^
_refine_ls_extinction_method
;
SHELXL97 (Sheldrick, 2008)
;
_refine_ls_goodness_of_fit_ref 1.078
_refine_ls_hydrogen_treatment constr
_refine_ls_matrix_type full
_refine_ls_number_parameters 166
_refine_ls_number_reflns 2458
_refine_ls_number_restraints 0
_refine_ls_restrained_S_all 1.078
_refine_ls_R_factor_all 0.0476
_refine_ls_R_factor_gt 0.0415
_refine_ls_shift/su_max 0.000
_refine_ls_shift/su_mean 0.000
_refine_ls_structure_factor_coef Fsqd
_refine_ls_weighting_details 'calc w=1/[\s^2^(Fo^2^)+(0.0596P)^2^+0.1739P] where P=(Fo^2^+2Fc^2^)/3'
_refine_ls_weighting_scheme calc
_refine_ls_wR_factor_gt 0.1170
_refine_ls_wR_factor_ref 0.1228
_reflns_number_gt 2116
_reflns_number_total 2458
_reflns_threshold_expression >2sigma(I)
_cod_data_source_file su4105sup1.cif
_cod_data_source_block I
_cod_database_code 1544769

loop_
_symmetry_equiv_pos_as_xyz
'x, y, z'
'-x, -y, -z'

loop_
_atom_site_type_symbol
_atom_site_label
_atom_site_fract_x
_atom_site_fract_y
_atom_site_fract_z
_atom_site_U_iso_or_equiv
_atom_site_adp_type
_atom_site_calc_flag
_atom_site_refinement_flags
_atom_site_occupancy
_atom_site_symmetry_multiplicity
O O4 0.7408(2) 0.90463(16) 0.92870(14) 0.0670(4) Uani d . 1 1
C C10 0.5796(3) 0.7209(3) 0.9849(2) 0.0647(5) Uani d . 1 1
H H10 0.5005 0.6241 0.9791 0.078 Uiso calc R 1 1
C C11 0.6772(3) 0.8695(3) 1.1090(2) 0.0699(6) Uani d . 1 1
H H11 0.6753 0.8875 1.1999 0.084 Uiso calc R 1 1
C C12 0.7690(3) 0.9745(3) 1.0699(2) 0.0725(6) Uani d . 1 1
H H12 0.8433 1.0821 1.1296 0.087 Uiso calc R 1 1
O O1 0.32040(15) 0.90923(14) 0.55610(13) 0.0463(3) Uani d . 1 1
N N2 0.60593(17) 0.84873(15) 0.56522(14) 0.0391(3) Uani d . 1 1
H H2 0.6340 0.9242 0.5326 0.047 Uiso calc R 1 1
O O2 1.01790(16) 0.58238(15) 0.69053(14) 0.0529(3) Uani d . 1 1
C C3 0.71862(19) 0.65870(17) 0.66569(15) 0.0346(3) Uani d . 1 1
O O3 0.79382(16) 0.45399(13) 0.75180(13) 0.0474(3) Uani d . 1 1
C C6 0.8590(2) 0.56456(18) 0.70103(16) 0.0378(3) Uani d . 1 1
N N1 0.39886(17) 0.70961(15) 0.64088(13) 0.0384(3) Uani d . 1 1
H H1 0.2789 0.6658 0.6263 0.046 Uiso calc R 1 1
C C1 0.4345(2) 0.82776(18) 0.58816(15) 0.0354(3) Uani d . 1 1
C C2 0.73651(19) 0.75677(17) 0.59092(15) 0.0350(3) Uani d . 1 1
C C4 0.5541(2) 0.65133(17) 0.72213(16) 0.0354(3) Uani d . 1 1
H H4 0.4969 0.5358 0.7054 0.042 Uiso calc R 1 1
C C9 0.6239(2) 0.74810(18) 0.87951(16) 0.0388(3) Uani d . 1 1
C C7 0.9206(3) 0.3533(2) 0.7928(2) 0.0510(4) Uani d . 1 1
H H7A 1.0495 0.4230 0.8629 0.061 Uiso calc R 1 1
H H7B 0.9365 0.2840 0.7093 0.061 Uiso calc R 1 1
C C5 0.8859(2) 0.7784(2) 0.52603(19) 0.0501(4) Uani d . 1 1
H H5A 1.0055 0.8581 0.5979 0.075 Uiso calc R 1 1
H H5B 0.8361 0.8162 0.4486 0.075 Uiso calc R 1 1
H H5C 0.9118 0.6749 0.4900 0.075 Uiso calc R 1 1
C C8 0.8261(4) 0.2502(3) 0.8552(3) 0.0700(6) Uani d . 1 1
H H8A 0.8160 0.3200 0.9399 0.105 Uiso calc R 1 1
H H8B 0.9041 0.1790 0.8801 0.105 Uiso calc R 1 1
H H8C 0.6969 0.1848 0.7861 0.105 Uiso calc R 1 1

loop_
_atom_site_aniso_label
_atom_site_aniso_U_11
_atom_site_aniso_U_22
_atom_site_aniso_U_33
_atom_site_aniso_U_12
_atom_site_aniso_U_13
_atom_site_aniso_U_23
O4 0.0817(9) 0.0548(8) 0.0514(7) -0.0049(7) 0.0300(7) 0.0097(6)
C10 0.0792(13) 0.0694(12) 0.0645(12) 0.0188(10) 0.0445(11) 0.0339(10)
C11 0.0797(14) 0.0946(16) 0.0453(10) 0.0336(12) 0.0338(10) 0.0241(10)
C12 0.0817(14) 0.0704(13) 0.0480(10) 0.0099(11) 0.0246(10) 0.0043(9)
O1 0.0360(6) 0.0589(7) 0.0635(7) 0.0228(5) 0.0282(5) 0.0348(6)
N2 0.0326(6) 0.0449(7) 0.0532(7) 0.0143(5) 0.0248(5) 0.0260(6)
O2 0.0403(6) 0.0607(7) 0.0782(8) 0.0246(5) 0.0336(6) 0.0363(6)
C3 0.0303(7) 0.0343(7) 0.0405(7) 0.0091(5) 0.0179(6) 0.0110(6)
O3 0.0455(6) 0.0469(6) 0.0666(7) 0.0214(5) 0.0303(5) 0.0300(6)
C6 0.0362(7) 0.0360(7) 0.0431(8) 0.0109(6) 0.0196(6) 0.0121(6)
N1 0.0261(6) 0.0458(7) 0.0495(7) 0.0094(5) 0.0190(5) 0.0215(6)
C1 0.0292(6) 0.0404(7) 0.0383(7) 0.0100(6) 0.0157(5) 0.0138(6)
C2 0.0292(7) 0.0371(7) 0.0399(7) 0.0091(6) 0.0171(6) 0.0116(6)
C4 0.0320(7) 0.0342(7) 0.0470(8) 0.0105(5) 0.0211(6) 0.0177(6)
C9 0.0370(7) 0.0426(8) 0.0473(8) 0.0155(6) 0.0229(6) 0.0214(6)
C7 0.0530(9) 0.0506(9) 0.0620(10) 0.0262(8) 0.0265(8) 0.0274(8)
C5 0.0438(9) 0.0659(11) 0.0649(10) 0.0250(8) 0.0362(8) 0.0357(9)
C8 0.0852(15) 0.0629(12) 0.0862(14) 0.0319(11) 0.0446(12) 0.0428(11)

loop_
_atom_type_symbol
_atom_type_description
_atom_type_scat_dispersion_real
_atom_type_scat_dispersion_imag
_atom_type_scat_source
C C 0.0033 0.0016 'International Tables Vol C Tables 4.2.6.8 and 6.1.1.4'
H H 0.0000 0.0000 'International Tables Vol C Tables 4.2.6.8 and 6.1.1.4'
N N 0.0061 0.0033 'International Tables Vol C Tables 4.2.6.8 and 6.1.1.4'
O O 0.0106 0.0060 'International Tables Vol C Tables 4.2.6.8 and 6.1.1.4'

loop_
_geom_angle_atom_site_label_1
_geom_angle_atom_site_label_2
_geom_angle_atom_site_label_3
_geom_angle
C9 O4 C12 106.82(15)
C9 C10 C11 106.66(18)
C9 C10 H10 126.7
C11 C10 H10 126.7
C12 C11 C10 106.67(17)
C12 C11 H11 126.7
C10 C11 H11 126.7
C11 C12 O4 110.45(19)
C11 C12 H12 124.8
O4 C12 H12 124.8
C1 N2 C2 124.35(12)
C1 N2 H2 117.8
C2 N2 H2 117.8
C2 C3 C6 121.82(12)
C2 C3 C4 119.48(12)
C6 C3 C4 118.62(12)
C6 O3 C7 117.05(12)
O2 C6 O3 122.08(14)
O2 C6 C3 126.50(14)
O3 C6 C3 111.41(12)
C1 N1 C4 123.44(11)
C1 N1 H1 118.3
C4 N1 H1 118.3
O1 C1 N1 123.84(12)
O1 C1 N2 120.65(13)
N1 C1 N2 115.45(12)
C3 C2 N2 119.95(12)
C3 C2 C5 127.10(13)
N2 C2 C5 112.94(12)
N1 C4 C9 109.89(11)
N1 C4 C3 109.59(11)
C9 C4 C3 113.30(11)
N1 C4 H4 108.0
C9 C4 H4 108.0
C3 C4 H4 108.0
C10 C9 O4 109.38(15)
C10 C9 C4 133.32(16)
O4 C9 C4 116.85(12)
O3 C7 C8 107.47(15)
O3 C7 H7A 110.2
C8 C7 H7A 110.2
O3 C7 H7B 110.2
C8 C7 H7B 110.2
H7A C7 H7B 108.5
C2 C5 H5A 109.5
C2 C5 H5B 109.5
H5A C5 H5B 109.5
C2 C5 H5C 109.5
H5A C5 H5C 109.5
H5B C5 H5C 109.5
C7 C8 H8A 109.5
C7 C8 H8B 109.5
H8A C8 H8B 109.5
C7 C8 H8C 109.5
H8A C8 H8C 109.5
H8B C8 H8C 109.5

loop_
_geom_bond_atom_site_label_1
_geom_bond_atom_site_label_2
_geom_bond_distance
O4 C9 1.3575(19)
O4 C12 1.366(2)
C10 C9 1.328(2)
C10 C11 1.432(3)
C10 H10 0.9300
C11 C12 1.301(3)
C11 H11 0.9300
C12 H12 0.9300
O1 C1 1.2312(17)
N2 C1 1.3700(17)
N2 C2 1.3791(18)
N2 H2 0.8600
O2 C6 1.2152(18)
C3 C2 1.347(2)
C3 C6 1.465(2)
C3 C4 1.5258(18)
O3 C6 1.3378(18)
O3 C7 1.4528(19)
N1 C1 1.3444(19)
N1 C4 1.4702(18)
N1 H1 0.8600
C2 C5 1.4967(19)
C4 C9 1.496(2)
C4 H4 0.9800
C7 C8 1.481(3)
C7 H7A 0.9700
C7 H7B 0.9700
C5 H5A 0.9600
C5 H5B 0.9600
C5 H5C 0.9600
C8 H8A 0.9600
C8 H8B 0.9600
C8 H8C 0.9600

loop_
_geom_hbond_atom_site_label_D
_geom_hbond_atom_site_label_H
_geom_hbond_atom_site_label_A
_geom_hbond_site_symmetry_A
_geom_hbond_distance_DH
_geom_hbond_distance_HA
_geom_hbond_distance_DA
_geom_hbond_angle_DHA
N2 H2 O1 2_676 0.86 2.00 2.855(2) 176
N1 H1 O2 1_455 0.86 2.34 3.142(2) 156
C5 H5A O1 1_655 0.96 2.52 3.141(2) 122

loop_
_geom_torsion_atom_site_label_1
_geom_torsion_atom_site_label_2
_geom_torsion_atom_site_label_3
_geom_torsion_atom_site_label_4
_geom_torsion
C9 C10 C11 C12 1.0(3)
C10 C11 C12 O4 -0.8(3)
C9 O4 C12 C11 0.3(3)
C7 O3 C6 O2 -0.7(2)
C7 O3 C6 C3 -179.29(12)
C2 C3 C6 O2 12.9(2)
C4 C3 C6 O2 -163.98(15)
C2 C3 C6 O3 -168.65(13)
C4 C3 C6 O3 14.48(18)
C4 N1 C1 O1 -159.14(14)
C4 N1 C1 N2 23.7(2)
C2 N2 C1 O1 -176.44(13)
C2 N2 C1 N1 0.8(2)
C6 C3 C2 N2 -177.23(12)
C4 C3 C2 N2 -0.4(2)
C6 C3 C2 C5 4.0(2)
C4 C3 C2 C5 -179.20(14)
C1 N2 C2 C3 -12.1(2)
C1 N2 C2 C5 166.89(14)
C1 N1 C4 C9 91.93(16)
C1 N1 C4 C3 -33.18(18)
C2 C3 C4 N1 20.23(18)
C6 C3 C4 N1 -162.82(12)
C2 C3 C4 C9 -102.90(15)
C6 C3 C4 C9 74.05(16)
C11 C10 C9 O4 -0.8(2)
C11 C10 C9 C4 -172.63(17)
C12 O4 C9 C10 0.3(2)
C12 O4 C9 C4 173.67(15)
N1 C4 C9 C10 96.8(2)
C3 C4 C9 C10 -140.24(19)
N1 C4 C9 O4 -74.56(16)
C3 C4 C9 O4 48.40(18)
C6 O3 C7 C8 175.87(15)

_cod_database_fobs_code 1544769
